data_7714086
loop_
_publ_author_name
'Kulmaczewski, Rafal'
'Halcrow, Malcolm'

_publ_section_title
;
 Iron(II) Complexes of 2,6-Bis(imidazo[1,2&#x2011;a]pyridin-2-yl)pyridine
 and Related Ligands with Annelated Distal Heterocyclic Donors
;
_journal_name_full 'Dalton Transactions'
_journal_paper_doi 10.1039/D3DT02747C
_journal_year 2023
_chemical_formula_moiety 'C38 H26 Fe N10, 2(B F4), 1.5(C H4 O)'
_chemical_formula_sum 'C39.5 H32 B2 F8 Fe N10 O1.5'
_chemical_formula_weight 900.22
_chemical_name_systematic
'Bis[2,6-Bis(imidazo[1,2-a]pyridin-2-yl)pyridine]iron(II)ditetrafluoroborate methanol (1.5/1.41) solvate'
_space_group_crystal_system orthorhombic
_space_group_IT_number 33
_space_group_name_Hall 'P 2c -2n'
_space_group_name_H-M_alt 'P n a 21'
_atom_sites_solution_hydrogens geom
_audit_creation_date 2022-08-11
_audit_creation_method
;
Olex2 1.5
(compiled 2021.07.19 svn.r715e62df for OlexSys, GUI svn.r6383)
;
_audit_update_record
;
2023-08-15 deposited with the CCDC.	2023-10-02 downloaded from the CCDC.
;
_cell_angle_alpha 90
_cell_angle_beta 90
_cell_angle_gamma 90
_cell_formula_units_Z 4
_cell_length_a 25.2181(6)
_cell_length_b 12.4550(2)
_cell_length_c 12.9419(3)
_cell_measurement_reflns_used 5458
_cell_measurement_temperature 120(2)
_cell_measurement_theta_max 73.62
_cell_measurement_theta_min 4.90
_cell_volume 4064.94(15)
_computing_cell_refinement 'CrysAlisPro, Agilent Technologies'
_computing_data_collection 'CrysAlisPro, Agilent Technologies'
_computing_data_reduction 'CrysAlisPro, Agilent Technologies'
_computing_molecular_graphics 'Olex2 1.5 (Dolomanov et al., 2009)'
_computing_publication_material 'Olex2 1.5 (Dolomanov et al., 2009)'
_computing_structure_refinement 'SHELXL 2018/3 (Sheldrick, 2015)'
_computing_structure_solution 'SHELXS-97 (Sheldrick, 1990)'
_diffrn_ambient_temperature 120.15
_diffrn_detector_area_resol_mean 5.3095
_diffrn_measured_fraction_theta_full 0.988
_diffrn_measured_fraction_theta_max 0.975
_diffrn_measurement_device_type 'SuperNova, Dual, Cu at zero, Atlas'
_diffrn_measurement_method '\w scans'
_diffrn_radiation_type CuK\a
_diffrn_radiation_wavelength 1.54184
_diffrn_reflns_av_R_equivalents 0.0282
_diffrn_reflns_av_unetI/netI 0.0373
_diffrn_reflns_Laue_measured_fraction_full 0.988
_diffrn_reflns_Laue_measured_fraction_max 0.975
_diffrn_reflns_limit_h_max 29
_diffrn_reflns_limit_h_min -31
_diffrn_reflns_limit_k_max 14
_diffrn_reflns_limit_k_min -15
_diffrn_reflns_limit_l_max 15
_diffrn_reflns_limit_l_min -13
_diffrn_reflns_number 10785
_diffrn_reflns_point_group_measured_fraction_full 0.751
_diffrn_reflns_point_group_measured_fraction_max 0.737
_diffrn_reflns_theta_full 72.000
_diffrn_reflns_theta_max 73.650
_diffrn_reflns_theta_min 3.505
_diffrn_source 'sealed X-ray tube'
_diffrn_source_type 'SuperNova (Cu) X-ray Source'
_exptl_absorpt_coefficient_mu 3.722
_exptl_absorpt_correction_T_max 1.000
_exptl_absorpt_correction_T_min 0.750
_exptl_absorpt_correction_type multi-scan
_exptl_absorpt_process_details
;
CrysAlisPro, Agilent Technologies,
Version 1.171.36.24 (release 03-12-2012 CrysAlis171 .NET)
Empirical absorption correction using spherical harmonics,
 implemented in SCALE3 ABSPACK scaling algorithm.
;
_exptl_crystal_colour red
_exptl_crystal_density_diffrn 1.471
_exptl_crystal_density_method 'not measured'
_exptl_crystal_description needle
_exptl_crystal_F_000 1836
_exptl_crystal_preparation 'Magnetic properties'
_exptl_crystal_recrystallization_method 'Re-crystallisation from solvent: methanol/diethyl ether'
_exptl_crystal_size_max 0.35
_exptl_crystal_size_mid 0.10
_exptl_crystal_size_min 0.10
_refine_diff_density_max 1.106
_refine_diff_density_min -0.454
_refine_diff_density_rms 0.081
_refine_ls_abs_structure_details
;
 Refined as an inversion twin.
;
_refine_ls_abs_structure_Flack 0.498(7)
_refine_ls_extinction_method none
_refine_ls_goodness_of_fit_ref 1.061
_refine_ls_hydrogen_treatment constr
_refine_ls_matrix_type full
_refine_ls_number_parameters 574
_refine_ls_number_reflns 6058
_refine_ls_number_restraints 5
_refine_ls_restrained_S_all 1.062
_refine_ls_R_factor_all 0.0526
_refine_ls_R_factor_gt 0.0499
_refine_ls_shift/su_max 0.012
_refine_ls_shift/su_mean 0.000
_refine_ls_structure_factor_coef Fsqd
_refine_ls_weighting_details 'w=1/[\s^2^(Fo^2^)+(0.0995P)^2^+1.8975P] where P=(Fo^2^+2Fc^2^)/3'
_refine_ls_weighting_scheme calc
_refine_ls_wR_factor_gt 0.1419
_refine_ls_wR_factor_ref 0.1451
_reflns_Friedel_coverage 0.445
_reflns_Friedel_fraction_full 0.490
_reflns_Friedel_fraction_max 0.476
_reflns_number_gt 5723
_reflns_number_total 6058
_reflns_threshold_expression 'I > 2\s(I)'
_cod_data_source_file d3dt02747c2.cif
_cod_data_source_block 146ameoh
_cod_original_formula_sum 'C39.50 H32 B2 F8 Fe N10 O1.50'
_cod_database_code 7714086
_shelx_shelxl_version_number 2018/3
_shelx_space_group_comment
;
The symmetry employed for this shelxl refinement is uniquely defined
by the following loop, which should always be used as a source of
symmetry information in preference to the above space-group names.
They are only intended as comments.
;
_olex2_refinement_description
;
1. Twinned data refinement
 Scales: 0.502(7)
 0.498(7)
2. Fixed Uiso
 At 1.2 times of:
  All C(H) groups, All O(H) groups
 At 1.5 times of:
  All C(H,H,H) groups
3. Restrained distances
 C60A-O61A = C60B-O61B = C62A-O63A = C62B-O63B
 1.42206 with sigma of 0.01
4. Others
 Fixed Sof: C60A(0.5) H60A(0.5) H60B(0.5) H60C(0.5) O61A(0.5) H61A(0.5)
 C62A(0.35) H62A(0.35) H62B(0.35) H62C(0.35) O63A(0.35) H63A(0.35) C60B(0.35)
 H60D(0.35) H60E(0.35) H60F(0.35) O61B(0.35) H61B(0.35) C62B(0.3) H62D(0.3)
 H62E(0.3) H62F(0.3) O63B(0.3) H63B(0.3)
5.a Aromatic/amide H refined with riding coordinates:
 C4(H4), C5(H5), C6(H6), C11(H11), C12(H12), C13(H13), C14(H14), C16(H16),
 C20(H20), C21(H21), C22(H22), C23(H23), C25(H25), C28(H28), C29(H29), C30(H30),
  C35(H35), C36(H36), C37(H37), C38(H38), C40(H40), C44(H44), C45(H45),
 C46(H46), C47(H47), C49(H49)
5.b Idealised Me refined as rotating group:
 C60A(H60A,H60B,H60C), C62A(H62A,H62B,H62C), C60B(H60D,H60E,H60F), C62B(H62D,
 H62E,H62F)
5.c Idealised tetrahedral OH refined as rotating group:
 O61A(H61A), O63A(H63A), O61B(H61B), O63B(H63B)
;
_olex2_submission_special_instructions 'No special instructions were received'

loop_
_space_group_symop_operation_xyz
'x, y, z'
'-x, -y, z+1/2'
'-x+1/2, y+1/2, z+1/2'
'x+1/2, -y+1/2, z'

loop_
_atom_site_label
_atom_site_type_symbol
_atom_site_fract_x
_atom_site_fract_y
_atom_site_fract_z
_atom_site_U_iso_or_equiv
_atom_site_adp_type
_atom_site_occupancy
_atom_site_site_symmetry_order
_atom_site_calc_flag
_atom_site_refinement_flags_posn
_atom_site_refinement_flags_adp
_atom_site_refinement_flags_occupancy
_atom_site_disorder_assembly
_atom_site_disorder_group
Fe1 Fe 0.83537(2) 0.73852(5) 0.83743(8) 0.02100(18) Uani 1 1 d . . . . .
N2 N 0.83042(15) 0.6236(3) 0.9631(3) 0.0229(8) Uani 1 1 d . . . . .
C3 C 0.86106(19) 0.5354(4) 0.9633(4) 0.0240(10) Uani 1 1 d . . . . .
C4 C 0.8579(2) 0.4599(4) 1.0424(4) 0.0308(11) Uani 1 1 d . . . . .
H4 H 0.879080 0.396906 1.040830 0.037 Uiso 1 1 calc R U . . .
C5 C 0.8233(2) 0.4784(5) 1.1234(5) 0.0352(12) Uani 1 1 d . . . . .
H5 H 0.821255 0.428502 1.178757 0.042 Uiso 1 1 calc R U . . .
C6 C 0.7917(2) 0.5692(4) 1.1242(4) 0.0322(11) Uani 1 1 d . . . . .
H6 H 0.768043 0.583045 1.179750 0.039 Uiso 1 1 calc R U . . .
C7 C 0.7956(2) 0.6397(4) 1.0409(4) 0.0263(9) Uani 1 1 d . . . . .
C8 C 0.89726(19) 0.5312(4) 0.8747(4) 0.0245(10) Uani 1 1 d . . . . .
N9 N 0.89607(15) 0.6167(3) 0.8062(3) 0.0239(8) Uani 1 1 d . . . . .
C10 C 0.93191(18) 0.5938(4) 0.7340(4) 0.0262(10) Uani 1 1 d . . . . .
C11 C 0.9475(2) 0.6495(5) 0.6454(5) 0.0346(12) Uani 1 1 d . . . . .
H11 H 0.931529 0.716323 0.628522 0.042 Uiso 1 1 calc R U . . .
C12 C 0.9855(2) 0.6074(5) 0.5837(5) 0.0449(15) Uani 1 1 d . . . . .
H12 H 0.996665 0.645329 0.523768 0.054 Uiso 1 1 calc R U . . .
C13 C 1.0089(3) 0.5064(6) 0.6084(6) 0.0498(17) Uani 1 1 d . . . . .
H13 H 1.035540 0.477721 0.564487 0.060 Uiso 1 1 calc R U . . .
C14 C 0.9939(2) 0.4514(5) 0.6922(5) 0.0437(15) Uani 1 1 d . . . . .
H14 H 1.009797 0.384274 0.708342 0.052 Uiso 1 1 calc R U . . .
N15 N 0.95499(17) 0.4943(4) 0.7546(4) 0.0309(10) Uani 1 1 d . . . . .
C16 C 0.93281(18) 0.4555(4) 0.8459(5) 0.0283(10) Uani 1 1 d . . . . .
H16 H 0.940885 0.390230 0.880339 0.034 Uiso 1 1 calc R U . . .
C17 C 0.7638(2) 0.7352(4) 1.0272(4) 0.0265(11) Uani 1 1 d . . . . .
N18 N 0.77327(16) 0.7992(3) 0.9414(3) 0.0254(8) Uani 1 1 d . . . . .
C19 C 0.73890(19) 0.8807(4) 0.9499(4) 0.0279(10) Uani 1 1 d . . . . .
C20 C 0.7302(2) 0.9710(4) 0.8857(5) 0.0339(12) Uani 1 1 d . . . . .
H20 H 0.750941 0.981628 0.825332 0.041 Uiso 1 1 calc R U . . .
C21 C 0.6917(2) 1.0419(5) 0.9116(5) 0.0399(13) Uani 1 1 d . . . . .
H21 H 0.685520 1.102446 0.868618 0.048 Uiso 1 1 calc R U . . .
C22 C 0.6605(2) 1.0275(5) 1.0023(6) 0.0425(14) Uani 1 1 d . . . . .
H22 H 0.633736 1.078310 1.019318 0.051 Uiso 1 1 calc R U . . .
C23 C 0.6687(2) 0.9423(5) 1.0637(5) 0.0384(14) Uani 1 1 d . . . . .
H23 H 0.648288 0.932742 1.124719 0.046 Uiso 1 1 calc R U . . .
N24 N 0.70732(18) 0.8688(4) 1.0369(4) 0.0317(9) Uani 1 1 d . . . . .
C25 C 0.7232(2) 0.7752(4) 1.0860(5) 0.0327(11) Uani 1 1 d . . . . .
H25 H 0.708999 0.745205 1.147549 0.039 Uiso 1 1 calc R U . . .
N26 N 0.83479(15) 0.8499(3) 0.7083(3) 0.0226(8) Uani 1 1 d . . . . .
C27 C 0.80325(18) 0.8305(4) 0.6266(4) 0.0260(10) Uani 1 1 d . . . . .
C28 C 0.8024(2) 0.8984(4) 0.5419(4) 0.0322(11) Uani 1 1 d . . . . .
H28 H 0.780559 0.883111 0.483970 0.039 Uiso 1 1 calc R U . . .
C29 C 0.8341(2) 0.9888(5) 0.5435(5) 0.0342(12) Uani 1 1 d . . . . .
H29 H 0.834329 1.036215 0.486036 0.041 Uiso 1 1 calc R U . . .
C30 C 0.8657(2) 1.0105(4) 0.6287(5) 0.0323(11) Uani 1 1 d . . . . .
H30 H 0.886687 1.073702 0.631587 0.039 Uiso 1 1 calc R U . . .
C31 C 0.86572(18) 0.9374(4) 0.7098(4) 0.0250(10) Uani 1 1 d . . . . .
C32 C 0.7715(2) 0.7330(4) 0.6384(5) 0.0273(11) Uani 1 1 d . . . . .
N33 N 0.77894(15) 0.6710(3) 0.7259(3) 0.0248(8) Uani 1 1 d . . . . .
C34 C 0.74622(19) 0.5881(4) 0.7160(4) 0.0275(10) Uani 1 1 d . . . . .
C35 C 0.7375(2) 0.4988(4) 0.7816(5) 0.0312(11) Uani 1 1 d . . . . .
H35 H 0.756219 0.491048 0.844770 0.037 Uiso 1 1 calc R U . . .
C36 C 0.7012(2) 0.4246(5) 0.7508(5) 0.0380(12) Uani 1 1 d . . . . .
H36 H 0.694720 0.364120 0.793694 0.046 Uiso 1 1 calc R U . . .
C37 C 0.6730(2) 0.4344(5) 0.6574(5) 0.0402(14) Uani 1 1 d . . . . .
H37 H 0.647821 0.381120 0.638484 0.048 Uiso 1 1 calc R U . . .
C38 C 0.6815(2) 0.5199(5) 0.5942(5) 0.0391(13) Uani 1 1 d . . . . .
H38 H 0.662818 0.526817 0.530821 0.047 Uiso 1 1 calc R U . . .
N39 N 0.71800(17) 0.5962(4) 0.6241(4) 0.0332(10) Uani 1 1 d . . . . .
C40 C 0.7342(2) 0.6890(5) 0.5755(5) 0.0342(12) Uani 1 1 d . . . . .
H40 H 0.721789 0.716534 0.511440 0.041 Uiso 1 1 calc R U . . .
C41 C 0.89791(18) 0.9454(4) 0.8030(4) 0.0256(10) Uani 1 1 d . . . . .
N42 N 0.89520(15) 0.8613(3) 0.8745(3) 0.0249(8) Uani 1 1 d . . . . .
C43 C 0.92827(19) 0.8885(4) 0.9504(4) 0.0248(10) Uani 1 1 d . . . . .
C44 C 0.9422(2) 0.8342(5) 1.0418(4) 0.0317(11) Uani 1 1 d . . . . .
H44 H 0.928676 0.764539 1.055931 0.038 Uiso 1 1 calc R U . . .
C45 C 0.9757(2) 0.8844(5) 1.1100(5) 0.0419(14) Uani 1 1 d . . . . .
H45 H 0.985171 0.849619 1.172610 0.050 Uiso 1 1 calc R U . . .
C46 C 0.9964(3) 0.9880(6) 1.0877(6) 0.0423(14) Uani 1 1 d . . . . .
H46 H 1.018535 1.022568 1.136941 0.051 Uiso 1 1 calc R U . . .
C47 C 0.9851(2) 1.0384(5) 0.9974(5) 0.0363(12) Uani 1 1 d . . . . .
H47 H 1.000059 1.106501 0.981728 0.044 Uiso 1 1 calc R U . . .
N48 N 0.95147(17) 0.9883(3) 0.9292(4) 0.0284(9) Uani 1 1 d . . . . .
C49 C 0.93210(18) 1.0224(3) 0.8360(5) 0.0269(9) Uani 1 1 d . . . . .
H49 H 0.940844 1.087223 0.801167 0.032 Uiso 1 1 calc R U . . .
B50 B 0.9243(3) 0.7713(7) 0.3494(7) 0.0514(19) Uani 1 1 d . . . . .
F51 F 0.9004(3) 0.7504(4) 0.4395(5) 0.0717(15) Uani 1 1 d . . . . .
F52 F 0.97862(14) 0.7514(3) 0.3500(4) 0.0512(10) Uani 1 1 d . . . . .
F53 F 0.92091(19) 0.8858(3) 0.3350(4) 0.0669(11) Uani 1 1 d . . . . .
F54 F 0.9008(2) 0.7294(4) 0.2644(4) 0.0637(13) Uani 1 1 d . . . . .
B55 B 0.8451(2) 0.2346(5) 0.8388(7) 0.0327(11) Uani 1 1 d . . . . .
F56 F 0.87725(16) 0.2518(3) 0.7525(3) 0.0424(9) Uani 1 1 d . . . . .
F57 F 0.87676(15) 0.2190(3) 0.9256(3) 0.0430(8) Uani 1 1 d . . . . .
F58 F 0.81389(14) 0.1448(3) 0.8216(3) 0.0495(9) Uani 1 1 d . . . . .
F59 F 0.81216(14) 0.3214(3) 0.8558(3) 0.0494(10) Uani 1 1 d . . . . .
C60A C 0.5736(6) 0.7467(11) 0.9478(14) 0.056(4) Uiso 0.5 1 d D . P A 1
H60A H 0.578455 0.753629 1.022652 0.083 Uiso 0.5 1 calc R U P A 1
H60B H 0.550524 0.685149 0.933293 0.083 Uiso 0.5 1 calc R U P A 1
H60C H 0.557226 0.812246 0.920685 0.083 Uiso 0.5 1 calc R U P A 1
O61A O 0.6230(4) 0.7309(9) 0.9004(10) 0.055(3) Uiso 0.5 1 d D . P A 1
H61A H 0.619847 0.685835 0.852499 0.066 Uiso 0.5 1 calc R U P A 1
C62A C 0.5926(8) 0.6625(15) 0.7359(18) 0.053(5) Uiso 0.35 1 d D . P B 3
H62A H 0.611324 0.593560 0.735447 0.079 Uiso 0.35 1 calc R U P B 3
H62B H 0.584104 0.683520 0.664863 0.079 Uiso 0.35 1 calc R U P B 3
H62C H 0.559782 0.655636 0.775878 0.079 Uiso 0.35 1 calc R U P B 3
O63A O 0.6258(8) 0.7429(14) 0.7822(17) 0.068(5) Uiso 0.35 1 d D . P B 3
H63A H 0.633701 0.724236 0.842681 0.081 Uiso 0.35 1 calc R U P B 3
C60B C 0.5783(10) 0.882(2) 0.835(2) 0.084(7) Uiso 0.35 1 d D . P C 2
H60D H 0.578009 0.960546 0.834999 0.126 Uiso 0.35 1 calc R U P C 2
H60E H 0.568875 0.855744 0.765709 0.126 Uiso 0.35 1 calc R U P C 2
H60F H 0.613797 0.856110 0.853050 0.126 Uiso 0.35 1 calc R U P C 2
O61B O 0.5415(4) 0.8436(9) 0.9067(10) 0.039(3) Uiso 0.35 1 d D . P C 2
H61B H 0.535102 0.891773 0.950401 0.047 Uiso 0.35 1 calc R U P C 2
C62B C 0.6117(12) 0.6877(17) 0.810(3) 0.068(8) Uiso 0.3 1 d D . P D 4
H62D H 0.644706 0.646082 0.810733 0.103 Uiso 0.3 1 calc R U P D 4
H62E H 0.593092 0.675830 0.744733 0.103 Uiso 0.3 1 calc R U P D 4
H62F H 0.589136 0.664737 0.867685 0.103 Uiso 0.3 1 calc R U P D 4
O63B O 0.6240(8) 0.8010(15) 0.821(2) 0.074(5) Uiso 0.3 1 d D . P D 4
H63B H 0.612933 0.834473 0.769052 0.089 Uiso 0.3 1 calc R U P D 4

loop_
_atom_site_aniso_label
_atom_site_aniso_U_11
_atom_site_aniso_U_22
_atom_site_aniso_U_33
_atom_site_aniso_U_23
_atom_site_aniso_U_13
_atom_site_aniso_U_12
Fe1 0.0216(3) 0.0247(3) 0.0167(3) 0.0013(4) 0.0004(4) 0.0000(2)
N2 0.0255(19) 0.0242(19) 0.019(2) 0.0023(15) -0.0008(16) -0.0012(15)
C3 0.027(2) 0.024(2) 0.021(2) 0.0006(18) 0.000(2) -0.0005(18)
C4 0.035(3) 0.031(2) 0.027(3) 0.006(2) -0.001(2) 0.004(2)
C5 0.044(3) 0.032(3) 0.030(3) 0.008(2) 0.006(2) 0.000(2)
C6 0.037(3) 0.034(3) 0.025(3) 0.003(2) 0.005(2) -0.002(2)
C7 0.030(2) 0.029(2) 0.020(2) 0.0018(18) 0.002(2) -0.0020(19)
C8 0.028(2) 0.027(2) 0.019(2) 0.0011(17) -0.001(2) 0.0010(18)
N9 0.0217(18) 0.0277(19) 0.022(2) 0.0037(15) -0.0013(16) 0.0011(15)
C10 0.020(2) 0.030(2) 0.028(3) 0.002(2) -0.0002(19) 0.0018(18)
C11 0.028(2) 0.040(3) 0.036(3) 0.008(2) 0.002(2) 0.006(2)
C12 0.040(3) 0.060(4) 0.035(3) 0.013(3) 0.016(3) 0.009(3)
C13 0.046(3) 0.063(4) 0.040(4) 0.006(3) 0.021(3) 0.016(3)
C14 0.040(3) 0.045(3) 0.046(4) 0.004(3) 0.015(3) 0.016(3)
N15 0.029(2) 0.035(2) 0.029(2) 0.0024(18) 0.0042(19) 0.0051(17)
C16 0.026(2) 0.032(2) 0.027(3) 0.004(2) 0.000(2) 0.0029(18)
C17 0.034(3) 0.026(2) 0.019(3) 0.0025(18) 0.003(2) -0.0038(19)
N18 0.0248(18) 0.030(2) 0.021(2) 0.0049(16) 0.0027(16) 0.0027(16)
C19 0.030(2) 0.033(2) 0.021(2) 0.001(2) 0.006(2) 0.003(2)
C20 0.040(3) 0.034(3) 0.027(3) 0.006(2) 0.002(2) 0.006(2)
C21 0.043(3) 0.039(3) 0.038(3) 0.004(2) 0.000(3) 0.011(2)
C22 0.041(3) 0.038(3) 0.048(4) -0.004(3) 0.002(3) 0.018(2)
C23 0.036(3) 0.044(3) 0.035(3) -0.001(3) 0.008(2) 0.008(2)
N24 0.033(2) 0.036(2) 0.026(2) 0.0006(18) 0.0081(19) 0.0041(18)
C25 0.036(3) 0.036(3) 0.027(3) 0.007(2) 0.008(2) 0.003(2)
N26 0.0233(18) 0.026(2) 0.018(2) 0.0008(15) -0.0011(15) 0.0012(15)
C27 0.025(2) 0.032(2) 0.020(2) 0.0014(19) -0.0013(19) 0.0043(19)
C28 0.038(3) 0.039(3) 0.020(2) 0.005(2) -0.004(2) 0.006(2)
C29 0.043(3) 0.034(3) 0.025(3) 0.006(2) -0.001(2) 0.003(2)
C30 0.034(2) 0.031(3) 0.032(3) 0.008(2) 0.001(2) 0.001(2)
C31 0.023(2) 0.030(2) 0.023(3) 0.0027(19) 0.0044(19) 0.0010(18)
C32 0.026(2) 0.036(3) 0.020(3) 0.002(2) 0.000(2) 0.0015(19)
N33 0.0273(19) 0.0292(19) 0.018(2) -0.0006(16) -0.0028(16) -0.0003(16)
C34 0.028(2) 0.032(2) 0.022(3) 0.000(2) 0.002(2) -0.0014(19)
C35 0.034(3) 0.034(3) 0.025(3) 0.003(2) 0.002(2) -0.003(2)
C36 0.038(3) 0.037(3) 0.040(3) -0.001(2) 0.001(3) -0.010(2)
C37 0.037(3) 0.045(3) 0.039(3) -0.002(3) -0.005(3) -0.014(3)
C38 0.033(3) 0.049(3) 0.035(3) 0.000(2) -0.009(2) -0.011(3)
N39 0.031(2) 0.040(2) 0.029(2) -0.0014(19) -0.0051(19) -0.0041(18)
C40 0.033(3) 0.044(3) 0.026(3) 0.005(2) -0.008(2) -0.001(2)
C41 0.025(2) 0.025(2) 0.026(3) 0.0039(18) 0.003(2) 0.0022(18)
N42 0.0252(19) 0.028(2) 0.022(2) 0.0019(15) -0.0008(16) -0.0032(15)
C43 0.024(2) 0.029(2) 0.021(2) 0.0041(18) 0.0004(19) -0.0024(19)
C44 0.027(2) 0.043(3) 0.025(3) 0.006(2) -0.002(2) -0.003(2)
C45 0.037(3) 0.060(4) 0.029(3) 0.010(3) -0.008(2) -0.007(3)
C46 0.039(3) 0.053(4) 0.035(3) 0.000(3) -0.010(3) -0.011(3)
C47 0.033(3) 0.043(3) 0.033(3) -0.004(2) -0.004(2) -0.011(2)
N48 0.0257(19) 0.032(2) 0.027(2) -0.0006(17) 0.0002(18) -0.0034(16)
C49 0.029(2) 0.026(2) 0.026(2) 0.005(2) 0.000(2) -0.0022(17)
B50 0.038(3) 0.083(5) 0.033(5) -0.002(4) 0.000(4) -0.011(3)
F51 0.075(3) 0.087(3) 0.053(3) 0.021(2) 0.021(3) 0.021(2)
F52 0.0414(17) 0.056(2) 0.056(3) -0.0104(18) -0.003(2) 0.0076(15)
F53 0.083(3) 0.052(2) 0.066(3) 0.007(2) -0.012(3) 0.0048(19)
F54 0.062(3) 0.067(3) 0.062(3) 0.002(2) -0.019(3) -0.013(2)
B55 0.035(3) 0.037(3) 0.026(3) -0.007(3) 0.003(4) 0.002(2)
F56 0.045(2) 0.056(2) 0.0268(19) 0.0036(14) 0.0019(17) -0.0094(15)
F57 0.047(2) 0.054(2) 0.0273(19) 0.0011(16) -0.0035(16) 0.0109(17)
F58 0.0427(17) 0.0448(18) 0.061(3) -0.0097(18) 0.0110(19) -0.0091(14)
F59 0.0472(18) 0.0450(18) 0.056(3) -0.0093(17) -0.0097(19) 0.0145(15)

loop_
_atom_type_symbol
_atom_type_description
_atom_type_scat_dispersion_real
_atom_type_scat_dispersion_imag
_atom_type_scat_source
C C 0.0181 0.0091 'International Tables Vol C Tables 4.2.6.8 and 6.1.1.4'
H H 0.0000 0.0000 'International Tables Vol C Tables 4.2.6.8 and 6.1.1.4'
B B 0.0090 0.0039 'International Tables Vol C Tables 4.2.6.8 and 6.1.1.4'
F F 0.0727 0.0534 'International Tables Vol C Tables 4.2.6.8 and 6.1.1.4'
Fe Fe -1.1336 3.1974 'International Tables Vol C Tables 4.2.6.8 and 6.1.1.4'
N N 0.0311 0.0180 'International Tables Vol C Tables 4.2.6.8 and 6.1.1.4'
O O 0.0492 0.0322 'International Tables Vol C Tables 4.2.6.8 and 6.1.1.4'

loop_
_geom_angle_atom_site_label_1
_geom_angle_atom_site_label_2
_geom_angle_atom_site_label_3
_geom_angle
_geom_angle_site_symmetry_1
_geom_angle_site_symmetry_3
_geom_angle_publ_flag
N2 Fe1 N9 73.84(15) . . ?
N2 Fe1 N18 74.16(16) . . ?
N2 Fe1 N26 175.96(14) . . ?
N2 Fe1 N33 101.71(16) . . ?
N2 Fe1 N42 109.53(16) . . ?
N9 Fe1 N18 147.96(16) . . ?
N9 Fe1 N33 93.82(15) . . ?
N9 Fe1 N42 92.44(14) . . ?
N18 Fe1 N42 96.67(16) . . ?
N26 Fe1 N9 107.76(15) . . ?
N26 Fe1 N18 104.27(15) . . ?
N26 Fe1 N33 74.58(16) . . ?
N26 Fe1 N42 74.26(16) . . ?
N33 Fe1 N18 94.13(15) . . ?
N33 Fe1 N42 148.66(17) . . ?
C3 N2 Fe1 120.5(3) . . ?
C3 N2 C7 119.7(4) . . ?
C7 N2 Fe1 119.8(3) . . ?
N2 C3 C4 121.3(5) . . ?
N2 C3 C8 112.7(4) . . ?
C4 C3 C8 125.9(4) . . ?
C3 C4 H4 120.6 . . ?
C5 C4 C3 118.8(5) . . ?
C5 C4 H4 120.6 . . ?
C4 C5 H5 119.8 . . ?
C4 C5 C6 120.3(5) . . ?
C6 C5 H5 119.8 . . ?
C5 C6 H6 121.0 . . ?
C5 C6 C7 118.0(5) . . ?
C7 C6 H6 121.0 . . ?
N2 C7 C6 121.8(5) . . ?
N2 C7 C17 113.1(5) . . ?
C6 C7 C17 125.0(5) . . ?
N9 C8 C3 117.3(4) . . ?
C16 C8 C3 130.8(5) . . ?
C16 C8 N9 111.9(5) . . ?
C8 N9 Fe1 115.4(3) . . ?
C10 N9 Fe1 138.7(3) . . ?
C10 N9 C8 105.6(4) . . ?
N9 C10 C11 131.4(5) . . ?
N9 C10 N15 109.9(4) . . ?
N15 C10 C11 118.7(5) . . ?
C10 C11 H11 120.3 . . ?
C12 C11 C10 119.5(5) . . ?
C12 C11 H11 120.3 . . ?
C11 C12 H12 119.9 . . ?
C11 C12 C13 120.1(6) . . ?
C13 C12 H12 119.9 . . ?
C12 C13 H13 119.4 . . ?
C14 C13 C12 121.2(6) . . ?
C14 C13 H13 119.4 . . ?
C13 C14 H14 120.8 . . ?
C13 C14 N15 118.5(6) . . ?
N15 C14 H14 120.8 . . ?
C14 N15 C10 122.0(5) . . ?
C14 N15 C16 130.4(5) . . ?
C16 N15 C10 107.6(4) . . ?
C8 C16 N15 105.0(4) . . ?
C8 C16 H16 127.5 . . ?
N15 C16 H16 127.5 . . ?
N18 C17 C7 118.3(5) . . ?
C25 C17 C7 130.3(5) . . ?
C25 C17 N18 111.4(5) . . ?
C17 N18 Fe1 114.5(3) . . ?
C19 N18 Fe1 140.5(4) . . ?
C19 N18 C17 104.9(4) . . ?
N18 C19 C20 130.9(5) . . ?
N18 C19 N24 110.9(4) . . ?
N24 C19 C20 118.2(5) . . ?
C19 C20 H20 120.5 . . ?
C21 C20 C19 119.0(5) . . ?
C21 C20 H20 120.5 . . ?
C20 C21 H21 119.4 . . ?
C20 C21 C22 121.2(5) . . ?
C22 C21 H21 119.4 . . ?
C21 C22 H22 120.0 . . ?
C23 C22 C21 120.1(5) . . ?
C23 C22 H22 120.0 . . ?
C22 C23 H23 120.5 . . ?
C22 C23 N24 119.0(6) . . ?
N24 C23 H23 120.5 . . ?
C23 N24 C19 122.5(5) . . ?
C23 N24 C25 130.3(5) . . ?
C25 N24 C19 107.2(4) . . ?
C17 C25 N24 105.5(5) . . ?
C17 C25 H25 127.2 . . ?
N24 C25 H25 127.2 . . ?
C27 N26 Fe1 119.6(3) . . ?
C31 N26 Fe1 120.3(3) . . ?
C31 N26 C27 120.1(4) . . ?
N26 C27 C28 121.4(5) . . ?
N26 C27 C32 113.0(5) . . ?
C28 C27 C32 125.6(5) . . ?
C27 C28 H28 120.7 . . ?
C29 C28 C27 118.5(5) . . ?
C29 C28 H28 120.7 . . ?
C28 C29 H29 119.9 . . ?
C28 C29 C30 120.2(5) . . ?
C30 C29 H29 119.9 . . ?
C29 C30 H30 120.9 . . ?
C29 C30 C31 118.3(5) . . ?
C31 C30 H30 120.9 . . ?
N26 C31 C30 121.5(5) . . ?
N26 C31 C41 113.0(4) . . ?
C30 C31 C41 125.5(5) . . ?
N33 C32 C27 118.4(5) . . ?
C40 C32 C27 130.6(5) . . ?
C40 C32 N33 111.0(5) . . ?
C32 N33 Fe1 114.4(3) . . ?
C34 N33 Fe1 139.8(4) . . ?
C34 N33 C32 105.7(4) . . ?
N33 C34 C35 130.5(5) . . ?
N33 C34 N39 110.1(5) . . ?
N39 C34 C35 119.3(5) . . ?
C34 C35 H35 121.2 . . ?
C36 C35 C34 117.6(5) . . ?
C36 C35 H35 121.2 . . ?
C35 C36 H36 118.9 . . ?
C35 C36 C37 122.2(6) . . ?
C37 C36 H36 118.9 . . ?
C36 C37 H37 119.9 . . ?
C38 C37 C36 120.3(5) . . ?
C38 C37 H37 119.9 . . ?
C37 C38 H38 120.8 . . ?
C37 C38 N39 118.5(6) . . ?
N39 C38 H38 120.8 . . ?
C38 N39 C34 122.1(5) . . ?
C40 N39 C34 107.5(4) . . ?
C40 N39 C38 130.4(5) . . ?
C32 C40 N39 105.7(5) . . ?
C32 C40 H40 127.2 . . ?
N39 C40 H40 127.2 . . ?
N42 C41 C31 118.0(4) . . ?
C49 C41 C31 131.4(5) . . ?
C49 C41 N42 110.6(5) . . ?
C41 N42 Fe1 114.1(3) . . ?
C43 N42 Fe1 140.1(3) . . ?
C43 N42 C41 105.5(4) . . ?
N42 C43 C44 130.8(5) . . ?
N42 C43 N48 110.1(4) . . ?
N48 C43 C44 119.1(5) . . ?
C43 C44 H44 120.8 . . ?
C45 C44 C43 118.3(5) . . ?
C45 C44 H44 120.8 . . ?
C44 C45 H45 119.7 . . ?
C44 C45 C46 120.6(6) . . ?
C46 C45 H45 119.7 . . ?
C45 C46 H46 119.4 . . ?
C47 C46 C45 121.2(6) . . ?
C47 C46 H46 119.4 . . ?
C46 C47 H47 120.9 . . ?
C46 C47 N48 118.2(5) . . ?
N48 C47 H47 120.9 . . ?
C47 N48 C43 122.4(5) . . ?
C49 N48 C43 107.4(4) . . ?
C49 N48 C47 130.2(5) . . ?
C41 C49 N48 106.5(4) . . ?
C41 C49 H49 126.8 . . ?
N48 C49 H49 126.8 . . ?
F51 B50 F52 113.8(8) . . ?
F51 B50 F53 106.2(7) . . ?
F51 B50 F54 115.9(6) . . ?
F52 B50 F53 103.6(6) . . ?
F54 B50 F52 111.5(7) . . ?
F54 B50 F53 104.5(7) . . ?
F57 B55 F56 109.5(4) . . ?
F58 B55 F56 108.9(6) . . ?
F58 B55 F57 110.1(6) . . ?
F59 B55 F56 110.9(6) . . ?
F59 B55 F57 109.0(6) . . ?
F59 B55 F58 108.5(4) . . ?
H60A C60A H60B 109.5 . . ?
H60A C60A H60C 109.5 . . ?
H60B C60A H60C 109.5 . . ?
O61A C60A H60A 109.5 . . ?
O61A C60A H60B 109.5 . . ?
O61A C60A H60C 109.5 . . ?
C60A O61A H61A 109.5 . . ?
H62A C62A H62B 109.5 . . ?
H62A C62A H62C 109.5 . . ?
H62B C62A H62C 109.5 . . ?
O63A C62A H62A 109.5 . . ?
O63A C62A H62B 109.5 . . ?
O63A C62A H62C 109.5 . . ?
C62A O63A H63A 109.5 . . ?
H60D C60B H60E 109.5 . . ?
H60D C60B H60F 109.5 . . ?
H60E C60B H60F 109.5 . . ?
O61B C60B H60D 109.5 . . ?
O61B C60B H60E 109.5 . . ?
O61B C60B H60F 109.5 . . ?
C60B O61B H61B 109.5 . . ?
H62D C62B H62E 109.5 . . ?
H62D C62B H62F 109.5 . . ?
H62E C62B H62F 109.5 . . ?
O63B C62B H62D 109.5 . . ?
O63B C62B H62E 109.5 . . ?
O63B C62B H62F 109.5 . . ?
C62B O63B H63B 109.5 . . ?

loop_
_geom_bond_atom_site_label_1
_geom_bond_atom_site_label_2
_geom_bond_distance
_geom_bond_site_symmetry_2
_geom_bond_publ_flag
Fe1 N2 2.171(4) . ?
Fe1 N9 2.193(4) . ?
Fe1 N18 2.199(4) . ?
Fe1 N26 2.171(4) . ?
Fe1 N33 2.194(4) . ?
Fe1 N42 2.201(4) . ?
N2 C3 1.343(6) . ?
N2 C7 1.351(7) . ?
C3 C4 1.393(7) . ?
C3 C8 1.467(7) . ?
C4 H4 0.9500 . ?
C4 C5 1.382(8) . ?
C5 H5 0.9500 . ?
C5 C6 1.384(8) . ?
C6 H6 0.9500 . ?
C6 C7 1.394(7) . ?
C7 C17 1.445(7) . ?
C8 N9 1.385(6) . ?
C8 C16 1.353(7) . ?
N9 C10 1.331(6) . ?
C10 C11 1.397(8) . ?
C10 N15 1.395(6) . ?
C11 H11 0.9500 . ?
C11 C12 1.353(8) . ?
C12 H12 0.9500 . ?
C12 C13 1.425(10) . ?
C13 H13 0.9500 . ?
C13 C14 1.337(9) . ?
C14 H14 0.9500 . ?
C14 N15 1.380(7) . ?
N15 C16 1.393(7) . ?
C16 H16 0.9500 . ?
C17 N18 1.388(7) . ?
C17 C25 1.368(8) . ?
N18 C19 1.340(6) . ?
C19 C20 1.415(7) . ?
C19 N24 1.387(7) . ?
C20 H20 0.9500 . ?
C20 C21 1.353(8) . ?
C21 H21 0.9500 . ?
C21 C22 1.426(9) . ?
C22 H22 0.9500 . ?
C22 C23 1.342(9) . ?
C23 H23 0.9500 . ?
C23 N24 1.381(7) . ?
N24 C25 1.387(7) . ?
C25 H25 0.9500 . ?
N26 C27 1.345(6) . ?
N26 C31 1.341(6) . ?
C27 C28 1.385(7) . ?
C27 C32 1.461(7) . ?
C28 H28 0.9500 . ?
C28 C29 1.381(8) . ?
C29 H29 0.9500 . ?
C29 C30 1.386(8) . ?
C30 H30 0.9500 . ?
C30 C31 1.389(7) . ?
C31 C41 1.458(7) . ?
C32 N33 1.384(7) . ?
C32 C40 1.361(8) . ?
N33 C34 1.329(6) . ?
C34 C35 1.415(7) . ?
C34 N39 1.391(7) . ?
C35 H35 0.9500 . ?
C35 C36 1.360(8) . ?
C36 H36 0.9500 . ?
C36 C37 1.408(9) . ?
C37 H37 0.9500 . ?
C37 C38 1.360(9) . ?
C38 H38 0.9500 . ?
C38 N39 1.378(7) . ?
N39 C40 1.378(7) . ?
C40 H40 0.9500 . ?
C41 N42 1.399(6) . ?
C41 C49 1.359(7) . ?
N42 C43 1.332(6) . ?
C43 C44 1.407(7) . ?
C43 N48 1.400(7) . ?
C44 H44 0.9500 . ?
C44 C45 1.374(8) . ?
C45 H45 0.9500 . ?
C45 C46 1.421(9) . ?
C46 H46 0.9500 . ?
C46 C47 1.357(9) . ?
C47 H47 0.9500 . ?
C47 N48 1.374(7) . ?
N48 C49 1.369(7) . ?
C49 H49 0.9500 . ?
B50 F51 1.338(11) . ?
B50 F52 1.393(9) . ?
B50 F53 1.440(10) . ?
B50 F54 1.355(10) . ?
B55 F56 1.398(9) . ?
B55 F57 1.392(9) . ?
B55 F58 1.385(7) . ?
B55 F59 1.380(6) . ?
C60A H60A 0.9800 . ?
C60A H60B 0.9800 . ?
C60A H60C 0.9800 . ?
C60A O61A 1.402(15) . ?
O61A H61A 0.8400 . ?
C62A H62A 0.9800 . ?
C62A H62B 0.9800 . ?
C62A H62C 0.9800 . ?
C62A O63A 1.436(17) . ?
O63A H63A 0.8400 . ?
C60B H60D 0.9800 . ?
C60B H60E 0.9800 . ?
C60B H60F 0.9800 . ?
C60B O61B 1.398(18) . ?
O61B H61B 0.8400 . ?
C62B H62D 0.9800 . ?
C62B H62E 0.9800 . ?
C62B H62F 0.9800 . ?
C62B O63B 1.452(18) . ?
O63B H63B 0.8400 . ?

loop_
_geom_torsion_atom_site_label_1
_geom_torsion_atom_site_label_2
_geom_torsion_atom_site_label_3
_geom_torsion_atom_site_label_4
_geom_torsion
_geom_torsion_site_symmetry_1
_geom_torsion_site_symmetry_2
_geom_torsion_site_symmetry_3
_geom_torsion_site_symmetry_4
_geom_torsion_publ_flag
Fe1 N2 C3 C4 -179.0(4) . . . . ?
Fe1 N2 C3 C8 2.3(5) . . . . ?
Fe1 N2 C7 C6 -178.8(4) . . . . ?
Fe1 N2 C7 C17 1.6(6) . . . . ?
Fe1 N9 C10 C11 5.1(9) . . . . ?
Fe1 N9 C10 N15 -172.9(4) . . . . ?
Fe1 N18 C19 C20 -1.6(10) . . . . ?
Fe1 N18 C19 N24 177.3(4) . . . . ?
Fe1 N26 C27 C28 -178.8(4) . . . . ?
Fe1 N26 C27 C32 1.2(5) . . . . ?
Fe1 N26 C31 C30 -179.3(4) . . . . ?
Fe1 N26 C31 C41 0.8(5) . . . . ?
Fe1 N33 C34 C35 -4.4(9) . . . . ?
Fe1 N33 C34 N39 176.2(4) . . . . ?
Fe1 N42 C43 C44 8.5(9) . . . . ?
Fe1 N42 C43 N48 -171.9(4) . . . . ?
N2 C3 C4 C5 -1.7(8) . . . . ?
N2 C3 C8 N9 1.4(6) . . . . ?
N2 C3 C8 C16 -178.0(5) . . . . ?
N2 C7 C17 N18 -2.1(7) . . . . ?
N2 C7 C17 C25 176.8(6) . . . . ?
C3 N2 C7 C6 2.5(7) . . . . ?
C3 N2 C7 C17 -177.2(4) . . . . ?
C3 C4 C5 C6 1.4(8) . . . . ?
C3 C8 N9 Fe1 -4.3(5) . . . . ?
C3 C8 N9 C10 -179.9(4) . . . . ?
C3 C8 C16 N15 179.0(5) . . . . ?
C4 C3 C8 N9 -177.2(5) . . . . ?
C4 C3 C8 C16 3.4(9) . . . . ?
C4 C5 C6 C7 0.7(9) . . . . ?
C5 C6 C7 N2 -2.7(8) . . . . ?
C5 C6 C7 C17 177.0(5) . . . . ?
C6 C7 C17 N18 178.2(5) . . . . ?
C6 C7 C17 C25 -2.9(10) . . . . ?
C7 N2 C3 C4 -0.3(7) . . . . ?
C7 N2 C3 C8 -179.0(4) . . . . ?
C7 C17 N18 Fe1 1.6(6) . . . . ?
C7 C17 N18 C19 -179.3(5) . . . . ?
C7 C17 C25 N24 179.8(6) . . . . ?
C8 C3 C4 C5 176.8(5) . . . . ?
C8 N9 C10 C11 179.1(6) . . . . ?
C8 N9 C10 N15 1.1(5) . . . . ?
N9 C8 C16 N15 -0.4(6) . . . . ?
N9 C10 C11 C12 -179.8(6) . . . . ?
N9 C10 N15 C14 -179.4(5) . . . . ?
N9 C10 N15 C16 -1.4(6) . . . . ?
C10 C11 C12 C13 0.9(10) . . . . ?
C10 N15 C16 C8 1.1(6) . . . . ?
C11 C10 N15 C14 2.4(8) . . . . ?
C11 C10 N15 C16 -179.7(5) . . . . ?
C11 C12 C13 C14 0.0(11) . . . . ?
C12 C13 C14 N15 0.3(11) . . . . ?
C13 C14 N15 C10 -1.5(9) . . . . ?
C13 C14 N15 C16 -179.0(6) . . . . ?
C14 N15 C16 C8 178.8(6) . . . . ?
N15 C10 C11 C12 -2.0(8) . . . . ?
C16 C8 N9 Fe1 175.2(3) . . . . ?
C16 C8 N9 C10 -0.5(6) . . . . ?
C17 N18 C19 C20 179.8(6) . . . . ?
C17 N18 C19 N24 -1.4(6) . . . . ?
N18 C17 C25 N24 -1.2(6) . . . . ?
N18 C19 C20 C21 179.0(6) . . . . ?
N18 C19 N24 C23 179.8(5) . . . . ?
N18 C19 N24 C25 0.7(6) . . . . ?
C19 C20 C21 C22 0.4(9) . . . . ?
C19 N24 C25 C17 0.3(6) . . . . ?
C20 C19 N24 C23 -1.2(8) . . . . ?
C20 C19 N24 C25 179.7(5) . . . . ?
C20 C21 C22 C23 -0.2(10) . . . . ?
C21 C22 C23 N24 -0.8(10) . . . . ?
C22 C23 N24 C19 1.5(9) . . . . ?
C22 C23 N24 C25 -179.6(6) . . . . ?
C23 N24 C25 C17 -178.6(6) . . . . ?
N24 C19 C20 C21 0.3(8) . . . . ?
C25 C17 N18 Fe1 -177.4(4) . . . . ?
C25 C17 N18 C19 1.6(6) . . . . ?
N26 C27 C28 C29 -1.3(8) . . . . ?
N26 C27 C32 N33 -3.1(7) . . . . ?
N26 C27 C32 C40 177.4(6) . . . . ?
N26 C31 C41 N42 3.4(6) . . . . ?
N26 C31 C41 C49 -176.9(5) . . . . ?
C27 N26 C31 C30 0.8(7) . . . . ?
C27 N26 C31 C41 -179.1(4) . . . . ?
C27 C28 C29 C30 -0.4(8) . . . . ?
C27 C32 N33 Fe1 3.5(6) . . . . ?
C27 C32 N33 C34 -179.1(5) . . . . ?
C27 C32 C40 N39 178.9(5) . . . . ?
C28 C27 C32 N33 176.9(5) . . . . ?
C28 C27 C32 C40 -2.6(9) . . . . ?
C28 C29 C30 C31 2.2(8) . . . . ?
C29 C30 C31 N26 -2.4(8) . . . . ?
C29 C30 C31 C41 177.5(5) . . . . ?
C30 C31 C41 N42 -176.5(5) . . . . ?
C30 C31 C41 C49 3.2(9) . . . . ?
C31 N26 C27 C28 1.1(7) . . . . ?
C31 N26 C27 C32 -178.9(4) . . . . ?
C31 C41 N42 Fe1 -5.8(5) . . . . ?
C31 C41 N42 C43 179.5(4) . . . . ?
C31 C41 C49 N48 -179.9(5) . . . . ?
C32 C27 C28 C29 178.7(5) . . . . ?
C32 N33 C34 C35 179.2(6) . . . . ?
C32 N33 C34 N39 -0.2(6) . . . . ?
N33 C32 C40 N39 -0.7(6) . . . . ?
N33 C34 C35 C36 -179.5(5) . . . . ?
N33 C34 N39 C38 179.4(5) . . . . ?
N33 C34 N39 C40 -0.2(6) . . . . ?
C34 C35 C36 C37 0.1(9) . . . . ?
C34 N39 C40 C32 0.5(6) . . . . ?
C35 C34 N39 C38 0.0(8) . . . . ?
C35 C34 N39 C40 -179.7(5) . . . . ?
C35 C36 C37 C38 0.3(10) . . . . ?
C36 C37 C38 N39 -0.4(10) . . . . ?
C37 C38 N39 C34 0.3(9) . . . . ?
C37 C38 N39 C40 179.9(6) . . . . ?
C38 N39 C40 C32 -179.1(6) . . . . ?
N39 C34 C35 C36 -0.2(8) . . . . ?
C40 C32 N33 Fe1 -176.9(4) . . . . ?
C40 C32 N33 C34 0.5(6) . . . . ?
C41 N42 C43 C44 -179.0(5) . . . . ?
C41 N42 C43 N48 0.6(5) . . . . ?
N42 C41 C49 N48 -0.2(6) . . . . ?
N42 C43 C44 C45 -176.5(6) . . . . ?
N42 C43 N48 C47 176.4(5) . . . . ?
N42 C43 N48 C49 -0.7(6) . . . . ?
C43 C44 C45 C46 -0.9(9) . . . . ?
C43 N48 C49 C41 0.5(5) . . . . ?
C44 C43 N48 C47 -3.9(8) . . . . ?
C44 C43 N48 C49 179.0(5) . . . . ?
C44 C45 C46 C47 -2.2(11) . . . . ?
C45 C46 C47 N48 2.3(10) . . . . ?
C46 C47 N48 C43 0.8(8) . . . . ?
C46 C47 N48 C49 177.2(6) . . . . ?
C47 N48 C49 C41 -176.3(5) . . . . ?
N48 C43 C44 C45 3.9(8) . . . . ?
C49 C41 N42 Fe1 174.4(3) . . . . ?
C49 C41 N42 C43 -0.3(6) . . . . ?

loop_
_twin_individual_id
_twin_individual_mass_fraction_refined
1 0.502(7)
2 0.498(7)
